data_7716350
loop_
_publ_author_name
'Gusev, Alexey'
'Nemec, Ivan'
'Herchel, Radovan'
'Baluda, Yuriy'
'Babeshkin, Konstantin'
'Efimov, Nikolay'
'Kiskin, Mikhail'
'Linert, Wolfgang'

_publ_section_title
;
 Lanthanide(III) SMMs with cationic and anionic complex fragments formed
 by a Schiff base: structure, luminescence, magnetic properties and <i>ab
 initio</i> calculations.
;
_journal_issue 27
_journal_name_full 'Dalton transactions (Cambridge, England : 2003)'
_journal_page_first 11531
_journal_page_last 11542
_journal_paper_doi 10.1039/d4dt01284d
_journal_volume 53
_journal_year 2024
_chemical_formula_sum 'C84 H99 Dy2 N22 O13'
_chemical_formula_weight 1949.85
_space_group_crystal_system monoclinic
_space_group_IT_number 13
_space_group_name_Hall '-P 2yac'
_space_group_name_H-M_alt 'P 1 2/n 1'
_atom_sites_solution_hydrogens mixed
_audit_creation_method SHELXL-2018/3
_audit_update_record
;
2023-05-02 deposited with the CCDC.	2024-05-30 downloaded from the CCDC.
;
_cell_angle_alpha 90
_cell_angle_beta 106.211(4)
_cell_angle_gamma 90
_cell_formula_units_Z 2
_cell_length_a 17.539(2)
_cell_length_b 10.4381(10)
_cell_length_c 24.728(2)
_cell_measurement_reflns_used 9894
_cell_measurement_temperature 150(2)
_cell_measurement_theta_max 30.58
_cell_measurement_theta_min 2.42
_cell_volume 4347.1(7)
_computing_structure_refinement 'SHELXL-2018/3 (Sheldrick, 2018)'
_diffrn_ambient_temperature 150(2)
_diffrn_measured_fraction_theta_full 0.999
_diffrn_measured_fraction_theta_max 0.986
_diffrn_measurement_device_type 'Bruker APEX-II CCD'
_diffrn_measurement_method '\f and \w scans'
_diffrn_radiation_type MoK\a
_diffrn_radiation_wavelength 0.71073
_diffrn_reflns_av_R_equivalents 0.0501
_diffrn_reflns_av_unetI/netI 0.0512
_diffrn_reflns_Laue_measured_fraction_full 0.999
_diffrn_reflns_Laue_measured_fraction_max 0.986
_diffrn_reflns_limit_h_max 25
_diffrn_reflns_limit_h_min -25
_diffrn_reflns_limit_k_max 14
_diffrn_reflns_limit_k_min -13
_diffrn_reflns_limit_l_max 29
_diffrn_reflns_limit_l_min -35
_diffrn_reflns_number 52297
_diffrn_reflns_point_group_measured_fraction_full 0.999
_diffrn_reflns_point_group_measured_fraction_max 0.986
_diffrn_reflns_theta_full 25.242
_diffrn_reflns_theta_max 30.782
_diffrn_reflns_theta_min 2.131
_diffrn_source 'fine-focus sealed tube'
_exptl_absorpt_coefficient_mu 1.780
_exptl_absorpt_correction_T_max 0.7461
_exptl_absorpt_correction_T_min 0.6163
_exptl_absorpt_correction_type multi-scan
_exptl_absorpt_process_details
;
 SADABS 2016/2: Krause, L., Herbst-Irmer, R., Sheldrick G.M. & Stalke D.,
 J. Appl. Cryst. 48 (2015) 3-10
;
_exptl_crystal_colour colourless
_exptl_crystal_density_diffrn 1.490
_exptl_crystal_description parallelograme
_exptl_crystal_F_000 1986
_exptl_crystal_preparation 'Magnetic properties,Luminescent'
_exptl_crystal_size_max 0.150
_exptl_crystal_size_mid 0.120
_exptl_crystal_size_min 0.050
_refine_diff_density_max 2.109
_refine_diff_density_min -1.314
_refine_diff_density_rms 0.134
_refine_ls_extinction_method none
_refine_ls_goodness_of_fit_ref 0.991
_refine_ls_hydrogen_treatment mixed
_refine_ls_matrix_type full
_refine_ls_number_parameters 557
_refine_ls_number_reflns 13408
_refine_ls_number_restraints 4
_refine_ls_restrained_S_all 0.995
_refine_ls_R_factor_all 0.0617
_refine_ls_R_factor_gt 0.0424
_refine_ls_shift/su_max 0.001
_refine_ls_shift/su_mean 0.000
_refine_ls_structure_factor_coef Fsqd
_refine_ls_weighting_details 'w=1/[\s^2^(Fo^2^)+(0.0495P)^2^+10.9915P] where P=(Fo^2^+2Fc^2^)/3'
_refine_ls_weighting_scheme calc
_refine_ls_wR_factor_gt 0.1004
_refine_ls_wR_factor_ref 0.1100
_reflns_Friedel_coverage 0.000
_reflns_number_gt 10405
_reflns_number_total 13408
_reflns_threshold_expression 'I > 2\s(I)'
_cod_data_source_file d4dt01284d2.cif
_cod_data_source_block dyp
_cod_depositor_comments 'Adding full bibliography for 7716349--7716351.cif.'
_cod_original_cell_volume 4347.0(8)
_cod_original_sg_symbol_H-M 'P 2/n'
_cod_database_code 7716350
_shelx_shelxl_version_number 2018/3
_shelx_space_group_comment
;
The symmetry employed for this shelxl refinement is uniquely defined
by the following loop, which should always be used as a source of
symmetry information in preference to the above space-group names.
They are only intended as comments.
;
_shelx_estimated_absorpt_t_min 0.776
_shelx_estimated_absorpt_t_max 0.916

loop_
_space_group_symop_operation_xyz
'x, y, z'
'-x+1/2, y, -z+1/2'
'-x, -y, -z'
'x-1/2, -y, z-1/2'

loop_
_atom_site_label
_atom_site_type_symbol
_atom_site_fract_x
_atom_site_fract_y
_atom_site_fract_z
_atom_site_U_iso_or_equiv
_atom_site_adp_type
_atom_site_occupancy
_atom_site_site_symmetry_order
_atom_site_calc_flag
_atom_site_refinement_flags_posn
_atom_site_refinement_flags_adp
_atom_site_refinement_flags_occupancy
_atom_site_disorder_assembly
_atom_site_disorder_group
Dy1 Dy 0.250000 0.73441(2) 0.250000 0.01128(6) Uani 1 2 d S T P . .
N1 N 0.46289(17) 0.9615(3) 0.23003(12) 0.0162(6) Uani 1 1 d . . . . .
N2 N 0.52785(17) 1.0120(3) 0.27106(13) 0.0173(6) Uani 1 1 d . . . . .
N3 N 0.32990(17) 0.8396(3) 0.34171(12) 0.0155(5) Uani 1 1 d . . . . .
N4 N 0.22890(16) 0.6263(3) 0.33894(12) 0.0154(5) Uani 1 1 d . . . . .
N5 N 0.03363(18) 0.4700(3) 0.21181(13) 0.0199(6) Uani 1 1 d . . . . .
N6 N -0.00088(18) 0.4039(3) 0.24772(14) 0.0219(6) Uani 1 1 d . . . . .
O1 O 0.33998(14) 0.8667(2) 0.22441(10) 0.0180(5) Uani 1 1 d . . . . .
O2 O 0.14658(15) 0.5950(3) 0.21752(11) 0.0208(5) Uani 1 1 d . . . . .
C1 C 0.40542(19) 0.9140(3) 0.25319(14) 0.0146(6) Uani 1 1 d . . . . .
C2 C 0.5098(2) 0.9944(3) 0.31928(15) 0.0171(6) Uani 1 1 d . . . . .
C3 C 0.43559(19) 0.9356(3) 0.31142(14) 0.0156(6) Uani 1 1 d . . . . .
C4 C 0.46512(19) 0.9519(3) 0.17340(14) 0.0158(6) Uani 1 1 d . . . . .
C5 C 0.4268(2) 0.8503(3) 0.13994(15) 0.0184(7) Uani 1 1 d . . . . .
H5A H 0.398970 0.787984 0.155063 0.022 Uiso 1 1 calc R U . . .
C6 C 0.4295(2) 0.8406(4) 0.08478(16) 0.0236(8) Uani 1 1 d . . . . .
H6A H 0.403397 0.771603 0.061962 0.028 Uiso 1 1 calc R U . . .
C7 C 0.4702(2) 0.9313(4) 0.06253(17) 0.0283(8) Uani 1 1 d . . . . .
H7A H 0.471272 0.925164 0.024407 0.034 Uiso 1 1 calc R U . . .
C8 C 0.5090(3) 1.0299(4) 0.09572(17) 0.0300(9) Uani 1 1 d . . . . .
H8A H 0.537134 1.091326 0.080384 0.036 Uiso 1 1 calc R U . . .
C9 C 0.5077(2) 1.0413(4) 0.15162(16) 0.0230(8) Uani 1 1 d . . . . .
H9A H 0.535348 1.108992 0.174525 0.028 Uiso 1 1 calc R U . . .
C10 C 0.5672(2) 1.0328(4) 0.37399(15) 0.0221(7) Uani 1 1 d . . . . .
H10A H 0.544539 1.013091 0.405030 0.033 Uiso 1 1 calc R U . . .
H10B H 0.617011 0.985379 0.379191 0.033 Uiso 1 1 calc R U . . .
H10C H 0.577753 1.124908 0.373543 0.033 Uiso 1 1 calc DR U . . .
C11 C 0.3961(2) 0.9004(3) 0.35285(14) 0.0170(6) Uani 1 1 d . . . . .
H11A H 0.420509 0.923562 0.390914 0.020 Uiso 1 1 calc R U . . .
C12 C 0.3007(2) 0.8088(4) 0.38997(15) 0.0223(7) Uani 1 1 d . . . . .
H12A H 0.250501 0.855316 0.386939 0.027 Uiso 1 1 calc R U . . .
H12B H 0.340088 0.836149 0.425168 0.027 Uiso 1 1 calc R U . . .
C13 C 0.2868(2) 0.6661(4) 0.39163(15) 0.0211(7) Uani 1 1 d . . . . .
H13A H 0.337445 0.619640 0.396225 0.025 Uiso 1 1 calc R U . . .
H13B H 0.266432 0.644944 0.424077 0.025 Uiso 1 1 calc R U . . .
C14 C 0.1732(2) 0.5515(3) 0.34409(15) 0.0172(6) Uani 1 1 d . . . . .
H14A H 0.173282 0.526128 0.381001 0.021 Uiso 1 1 calc R U . . .
C15 C 0.10262(19) 0.5310(3) 0.24116(15) 0.0174(7) Uani 1 1 d . . . . .
C16 C 0.0460(2) 0.4267(3) 0.29909(16) 0.0204(7) Uani 1 1 d . . . . .
C17 C 0.1114(2) 0.5040(3) 0.29800(15) 0.0179(7) Uani 1 1 d . . . . .
C18 C -0.0045(2) 0.4756(4) 0.15337(16) 0.0219(7) Uani 1 1 d . . . . .
C19 C 0.0080(2) 0.5803(4) 0.12107(17) 0.0274(8) Uani 1 1 d . . . . .
H19A H 0.042577 0.647722 0.138428 0.033 Uiso 1 1 calc R U . . .
C20 C -0.0299(3) 0.5849(5) 0.06438(19) 0.0364(10) Uani 1 1 d . . . . .
H20A H -0.021282 0.655669 0.042628 0.044 Uiso 1 1 calc R U . . .
C21 C -0.0804(3) 0.4871(6) 0.0388(2) 0.0466(13) Uani 1 1 d . . . . .
H21A H -0.105493 0.489815 -0.000585 0.056 Uiso 1 1 calc R U . . .
C22 C -0.0944(3) 0.3859(6) 0.0705(2) 0.0519(15) Uani 1 1 d . . . . .
H22A H -0.130016 0.319752 0.053031 0.062 Uiso 1 1 calc R U . . .
C23 C -0.0566(3) 0.3800(5) 0.12790(19) 0.0378(11) Uani 1 1 d . . . . .
H23A H -0.066543 0.310112 0.149592 0.045 Uiso 1 1 calc R U . . .
C24 C 0.0246(3) 0.3776(4) 0.34984(18) 0.0318(9) Uani 1 1 d . . . . .
H24A H 0.065487 0.403099 0.383972 0.048 Uiso 1 1 calc R U . . .
H24B H -0.026710 0.413548 0.350682 0.048 Uiso 1 1 calc R U . . .
H24C H 0.020846 0.283910 0.348064 0.048 Uiso 1 1 calc R U . . .
Dy2 Dy -0.250000 0.28110(2) 0.250000 0.01329(6) Uani 1 2 d S T P . .
N7 N -0.19752(19) 0.3627(3) 0.43432(13) 0.0218(6) Uani 1 1 d . . . . .
N8 N -0.2125(2) 0.2854(3) 0.47622(14) 0.0240(7) Uani 1 1 d . . . . .
N9 N -0.22206(17) 0.0770(3) 0.30842(12) 0.0164(6) Uani 1 1 d . . . . .
N10 N -0.13955(19) 0.6537(3) 0.20821(15) 0.0260(7) Uani 1 1 d . . . . .
O3 O -0.19446(15) 0.3440(2) 0.34062(11) 0.0200(5) Uani 1 1 d . . . . .
O4 O -0.17364(15) 0.4700(2) 0.24417(11) 0.0217(5) Uani 1 1 d . . . . .
O5 O -0.12573(14) 0.2267(2) 0.23572(12) 0.0177(5) Uani 1 1 d D . . . .
H5B H -0.0968(18) 0.288(2) 0.2365(18) 0.021 Uiso 1 1 d D U . . .
H5C H -0.1010(19) 0.1603(18) 0.2387(17) 0.021 Uiso 1 1 d D U . . .
C25 C -0.2030(2) 0.2951(3) 0.38558(15) 0.0180(7) Uani 1 1 d . . . . .
C26 C -0.2253(2) 0.1695(4) 0.45386(15) 0.0208(7) Uani 1 1 d . . . . .
C27 C -0.2204(2) 0.1680(3) 0.39741(15) 0.0187(7) Uani 1 1 d . . . . .
C28 C -0.1779(2) 0.4929(4) 0.44554(17) 0.0261(8) Uani 1 1 d . . . . .
C29 C -0.2036(3) 0.5569(4) 0.48611(19) 0.0364(10) Uani 1 1 d . . . . .
H29A H -0.235037 0.513472 0.505954 0.044 Uiso 1 1 calc R U . . .
C30 C -0.1835(3) 0.6849(5) 0.4981(2) 0.0431(12) Uani 1 1 d . . . . .
H30A H -0.200486 0.728041 0.526481 0.052 Uiso 1 1 calc R U . . .
C31 C -0.1390(3) 0.7492(5) 0.4687(2) 0.0464(13) Uani 1 1 d . . . . .
H31A H -0.125622 0.836759 0.476739 0.056 Uiso 1 1 calc R U . . .
C32 C -0.1139(3) 0.6861(5) 0.4278(2) 0.0468(13) Uani 1 1 d . . . . .
H32A H -0.083198 0.730282 0.407543 0.056 Uiso 1 1 calc R U . . .
C33 C -0.1333(3) 0.5580(4) 0.4159(2) 0.0366(11) Uani 1 1 d . . . . .
H33A H -0.115990 0.514953 0.387619 0.044 Uiso 1 1 calc R U . . .
C34 C -0.2468(3) 0.0613(4) 0.48631(16) 0.0289(9) Uani 1 1 d . . . . .
H34A H -0.254098 -0.016894 0.463517 0.043 Uiso 1 1 calc R U . . .
H34B H -0.204161 0.048134 0.521135 0.043 Uiso 1 1 calc R U . . .
H34C H -0.296244 0.081742 0.495555 0.043 Uiso 1 1 calc R U . . .
C35 C -0.2218(2) 0.0635(3) 0.36040(15) 0.0178(7) Uani 1 1 d . . . . .
H35A H -0.222552 -0.020895 0.374637 0.021 Uiso 1 1 calc R U . . .
C36 C -0.2168(2) -0.0411(3) 0.27718(14) 0.0189(7) Uani 1 1 d . . . . .
H36A H -0.221655 -0.116875 0.300080 0.023 Uiso 1 1 calc R U . . .
H36B H -0.164816 -0.045221 0.268902 0.023 Uiso 1 1 calc R U . . .
C37 C -0.1810(2) 0.5455(3) 0.20500(17) 0.0223(7) Uani 1 1 d . . . . .
H37A H -0.218654 0.525558 0.170190 0.027 Uiso 1 1 calc R U . . .
C38 C -0.0797(3) 0.6894(4) 0.2591(2) 0.0369(10) Uani 1 1 d . . . . .
H38A H -0.055896 0.771372 0.253279 0.055 Uiso 1 1 calc R U . . .
H38B H -0.104094 0.697729 0.290043 0.055 Uiso 1 1 calc R U . . .
H38C H -0.038417 0.623236 0.268425 0.055 Uiso 1 1 calc R U . . .
C39 C -0.1494(3) 0.7362(4) 0.1591(2) 0.0388(11) Uani 1 1 d . . . . .
H39A H -0.114405 0.810719 0.169385 0.058 Uiso 1 1 calc R U . . .
H39B H -0.135821 0.688256 0.129043 0.058 Uiso 1 1 calc R U . . .
H39C H -0.204736 0.764941 0.146016 0.058 Uiso 1 1 calc R U . . .
O1S O 0.6429(6) 0.8594(8) 0.5499(4) 0.153(3) Uani 1 1 d . . . . .
N1S N 0.6954(4) 0.7909(6) 0.6307(3) 0.0733(19) Uani 1 1 d . . . . .
C1S C 0.6228(16) 0.8060(13) 0.5762(11) 0.283(17) Uani 1 1 d . . . . .
H1SA H 0.571013 0.771170 0.569932 0.340 Uiso 1 1 calc R U . . .
C2S C 0.7711(4) 0.8482(7) 0.6460(4) 0.077(2) Uani 1 1 d . . . . .
H2SA H 0.779178 0.895245 0.613742 0.115 Uiso 1 1 calc R U . . .
H2SB H 0.774989 0.907529 0.677358 0.115 Uiso 1 1 calc R U . . .
H2SC H 0.811833 0.781640 0.657545 0.115 Uiso 1 1 calc R U . . .
C3S C 0.6730(7) 0.7169(10) 0.6734(6) 0.157(6) Uani 1 1 d . . . . .
H3SA H 0.619474 0.682167 0.657750 0.235 Uiso 1 1 calc R U . . .
H3SB H 0.710676 0.646217 0.685800 0.235 Uiso 1 1 calc R U . . .
H3SC H 0.673833 0.772106 0.705613 0.235 Uiso 1 1 calc R U . . .
O1W O 0.4846(6) 0.9308(10) 0.4984(4) 0.079(3) Uani 0.5 1 d . . P . .

loop_
_atom_site_aniso_label
_atom_site_aniso_U_11
_atom_site_aniso_U_22
_atom_site_aniso_U_33
_atom_site_aniso_U_23
_atom_site_aniso_U_13
_atom_site_aniso_U_12
Dy1 0.00785(9) 0.01537(11) 0.01093(10) 0.000 0.00315(7) 0.000
N1 0.0131(13) 0.0231(15) 0.0136(14) 0.0017(11) 0.0056(11) -0.0066(11)
N2 0.0114(13) 0.0205(15) 0.0193(15) 0.0000(11) 0.0032(11) -0.0043(10)
N3 0.0147(13) 0.0204(15) 0.0131(13) -0.0021(10) 0.0064(11) -0.0017(10)
N4 0.0134(13) 0.0185(14) 0.0142(13) 0.0024(10) 0.0039(11) -0.0006(10)
N5 0.0173(14) 0.0196(15) 0.0247(16) -0.0043(12) 0.0091(12) -0.0064(11)
N6 0.0152(14) 0.0242(17) 0.0279(17) -0.0004(12) 0.0086(13) -0.0060(12)
O1 0.0120(11) 0.0283(14) 0.0141(12) -0.0002(9) 0.0046(9) -0.0071(9)
O2 0.0153(12) 0.0284(14) 0.0185(13) -0.0019(10) 0.0047(10) -0.0089(10)
C1 0.0123(14) 0.0174(16) 0.0158(16) 0.0000(12) 0.0065(12) -0.0034(11)
C2 0.0138(15) 0.0182(16) 0.0196(17) -0.0017(12) 0.0052(13) -0.0030(12)
C3 0.0123(14) 0.0185(16) 0.0156(16) -0.0011(12) 0.0034(12) -0.0024(12)
C4 0.0131(15) 0.0193(16) 0.0157(16) 0.0020(12) 0.0050(12) -0.0012(12)
C5 0.0178(16) 0.0200(17) 0.0186(17) -0.0009(13) 0.0071(13) -0.0014(12)
C6 0.0217(18) 0.027(2) 0.0204(18) -0.0037(14) 0.0034(14) -0.0023(14)
C7 0.028(2) 0.041(2) 0.0167(18) 0.0023(16) 0.0078(15) -0.0012(17)
C8 0.034(2) 0.037(2) 0.021(2) 0.0073(16) 0.0120(17) -0.0071(18)
C9 0.0234(18) 0.028(2) 0.0187(18) 0.0013(14) 0.0078(15) -0.0090(15)
C10 0.0180(17) 0.029(2) 0.0179(18) -0.0063(14) 0.0033(14) -0.0083(14)
C11 0.0153(15) 0.0217(17) 0.0143(16) -0.0024(12) 0.0050(12) -0.0011(12)
C12 0.0179(17) 0.036(2) 0.0152(17) -0.0038(15) 0.0082(13) -0.0060(15)
C13 0.0145(16) 0.035(2) 0.0129(16) 0.0027(14) 0.0020(13) -0.0064(14)
C14 0.0155(15) 0.0187(17) 0.0187(17) 0.0037(12) 0.0067(13) -0.0016(12)
C15 0.0114(15) 0.0190(17) 0.0226(18) -0.0027(13) 0.0059(13) -0.0012(12)
C16 0.0176(16) 0.0175(17) 0.0271(19) 0.0034(13) 0.0079(14) -0.0012(13)
C17 0.0145(15) 0.0185(17) 0.0220(18) -0.0002(13) 0.0071(13) -0.0026(12)
C18 0.0138(16) 0.029(2) 0.0237(19) -0.0062(14) 0.0059(14) -0.0029(13)
C19 0.0210(18) 0.032(2) 0.028(2) -0.0013(16) 0.0056(16) -0.0035(15)
C20 0.030(2) 0.049(3) 0.028(2) 0.0044(19) 0.0030(18) -0.0044(19)
C21 0.038(3) 0.074(4) 0.025(2) -0.005(2) 0.004(2) -0.018(2)
C22 0.039(3) 0.073(4) 0.039(3) -0.019(3) 0.004(2) -0.031(3)
C23 0.040(3) 0.044(3) 0.031(2) -0.0098(19) 0.013(2) -0.026(2)
C24 0.027(2) 0.041(2) 0.029(2) 0.0035(18) 0.0109(17) -0.0148(18)
Dy2 0.01183(10) 0.01165(11) 0.01734(12) 0.000 0.00562(8) 0.000
N7 0.0266(16) 0.0205(15) 0.0175(15) -0.0030(11) 0.0050(12) 0.0001(12)
N8 0.0290(18) 0.0236(17) 0.0181(16) 0.0011(12) 0.0043(13) 0.0037(12)
N9 0.0166(14) 0.0153(14) 0.0188(15) -0.0012(11) 0.0074(11) 0.0012(10)
N10 0.0231(16) 0.0176(16) 0.038(2) 0.0053(13) 0.0103(14) -0.0028(12)
O3 0.0223(13) 0.0173(13) 0.0200(13) 0.0002(9) 0.0054(10) -0.0025(9)
O4 0.0162(12) 0.0179(13) 0.0317(15) 0.0021(10) 0.0081(11) -0.0013(9)
O5 0.0112(11) 0.0153(12) 0.0290(14) 0.0007(10) 0.0096(10) 0.0005(8)
C25 0.0156(16) 0.0183(17) 0.0187(17) -0.0025(13) 0.0023(13) 0.0014(12)
C26 0.0224(17) 0.0230(18) 0.0156(17) 0.0021(13) 0.0029(13) 0.0049(14)
C27 0.0165(16) 0.0192(17) 0.0202(17) -0.0004(13) 0.0051(13) -0.0004(13)
C28 0.0250(19) 0.024(2) 0.025(2) -0.0068(15) 0.0011(15) 0.0025(15)
C29 0.053(3) 0.030(2) 0.027(2) -0.0080(17) 0.014(2) -0.002(2)
C30 0.059(3) 0.031(2) 0.040(3) -0.016(2) 0.015(2) 0.003(2)
C31 0.049(3) 0.031(2) 0.059(3) -0.021(2) 0.016(3) -0.011(2)
C32 0.040(3) 0.036(3) 0.069(4) -0.016(3) 0.022(3) -0.015(2)
C33 0.034(2) 0.033(2) 0.049(3) -0.016(2) 0.022(2) -0.0093(18)
C34 0.039(2) 0.031(2) 0.0170(19) 0.0029(15) 0.0095(17) 0.0010(17)
C35 0.0143(15) 0.0193(17) 0.0211(17) -0.0003(13) 0.0068(13) 0.0003(12)
C36 0.0231(18) 0.0157(16) 0.0192(17) 0.0011(12) 0.0084(14) 0.0030(13)
C37 0.0188(17) 0.0189(18) 0.031(2) 0.0005(14) 0.0098(15) -0.0034(13)
C38 0.027(2) 0.022(2) 0.058(3) -0.005(2) 0.006(2) -0.0013(16)
C39 0.049(3) 0.028(2) 0.048(3) 0.0103(19) 0.027(2) -0.0038(19)
O1S 0.191(9) 0.099(6) 0.205(10) -0.020(6) 0.114(8) 0.009(6)
N1S 0.070(4) 0.050(3) 0.115(6) -0.007(4) 0.050(4) -0.010(3)
C1S 0.52(4) 0.084(9) 0.43(3) -0.113(16) 0.43(3) -0.118(17)
C2S 0.061(4) 0.054(4) 0.124(7) -0.011(4) 0.041(4) -0.013(3)
C3S 0.147(11) 0.113(9) 0.255(16) 0.057(9) 0.130(11) -0.019(7)
O1W 0.083(7) 0.106(8) 0.045(5) 0.007(5) 0.011(5) -0.010(6)

loop_
_atom_type_symbol
_atom_type_description
_atom_type_scat_dispersion_real
_atom_type_scat_dispersion_imag
_atom_type_scat_source
C C 0.0033 0.0016 'International Tables Vol C Tables 4.2.6.8 and 6.1.1.4'
H H 0.0000 0.0000 'International Tables Vol C Tables 4.2.6.8 and 6.1.1.4'
Dy Dy -0.1892 4.4098 'International Tables Vol C Tables 4.2.6.8 and 6.1.1.4'
N N 0.0061 0.0033 'International Tables Vol C Tables 4.2.6.8 and 6.1.1.4'
O O 0.0106 0.0060 'International Tables Vol C Tables 4.2.6.8 and 6.1.1.4'

loop_
_geom_angle_atom_site_label_1
_geom_angle_atom_site_label_2
_geom_angle_atom_site_label_3
_geom_angle
_geom_angle_site_symmetry_1
_geom_angle_site_symmetry_3
_geom_angle_publ_flag
O2 Dy1 O2 101.04(14) 2 . ?
O2 Dy1 O1 86.63(9) 2 . ?
O2 Dy1 O1 144.84(9) . . ?
O2 Dy1 O1 144.84(9) 2 2 ?
O2 Dy1 O1 86.63(9) . 2 ?
O1 Dy1 O1 106.74(13) . 2 ?
O2 Dy1 N3 77.14(9) 2 . ?
O2 Dy1 N3 140.22(9) . . ?
O1 Dy1 N3 74.91(9) . . ?
O1 Dy1 N3 75.40(9) 2 . ?
O2 Dy1 N3 140.22(9) 2 2 ?
O2 Dy1 N3 77.14(9) . 2 ?
O1 Dy1 N3 75.40(9) . 2 ?
O1 Dy1 N3 74.91(9) 2 2 ?
N3 Dy1 N3 129.14(13) . 2 ?
O2 Dy1 N4 73.26(9) 2 . ?
O2 Dy1 N4 74.56(9) . . ?
O1 Dy1 N4 139.69(9) . . ?
O1 Dy1 N4 75.97(9) 2 . ?
N3 Dy1 N4 66.83(9) . . ?
N3 Dy1 N4 140.15(9) 2 . ?
O2 Dy1 N4 74.56(9) 2 2 ?
O2 Dy1 N4 73.27(9) . 2 ?
O1 Dy1 N4 75.97(9) . 2 ?
O1 Dy1 N4 139.69(9) 2 2 ?
N3 Dy1 N4 140.15(9) . 2 ?
N3 Dy1 N4 66.83(9) 2 2 ?
N4 Dy1 N4 128.33(13) . 2 ?
C1 N1 N2 112.0(3) . . ?
C1 N1 C4 127.5(3) . . ?
N2 N1 C4 120.1(3) . . ?
C2 N2 N1 104.4(3) . . ?
C11 N3 C12 115.8(3) . . ?
C11 N3 Dy1 129.9(2) . . ?
C12 N3 Dy1 113.6(2) . . ?
C14 N4 C13 116.1(3) . . ?
C14 N4 Dy1 130.0(2) . . ?
C13 N4 Dy1 113.8(2) . . ?
C15 N5 N6 111.6(3) . . ?
C15 N5 C18 127.8(3) . . ?
N6 N5 C18 120.5(3) . . ?
C16 N6 N5 104.9(3) . . ?
C1 O1 Dy1 131.1(2) . . ?
C15 O2 Dy1 133.8(2) . . ?
O1 C1 N1 123.8(3) . . ?
O1 C1 C3 131.2(3) . . ?
N1 C1 C3 104.9(3) . . ?
N2 C2 C3 112.4(3) . . ?
N2 C2 C10 120.3(3) . . ?
C3 C2 C10 127.3(3) . . ?
C2 C3 C1 106.3(3) . . ?
C2 C3 C11 128.8(3) . . ?
C1 C3 C11 124.8(3) . . ?
C9 C4 C5 120.0(3) . . ?
C9 C4 N1 120.0(3) . . ?
C5 C4 N1 119.9(3) . . ?
C6 C5 C4 119.8(3) . . ?
C6 C5 H5A 120.1 . . ?
C4 C5 H5A 120.1 . . ?
C5 C6 C7 120.3(4) . . ?
C5 C6 H6A 119.9 . . ?
C7 C6 H6A 119.9 . . ?
C8 C7 C6 119.9(4) . . ?
C8 C7 H7A 120.1 . . ?
C6 C7 H7A 120.1 . . ?
C7 C8 C9 120.9(4) . . ?
C7 C8 H8A 119.5 . . ?
C9 C8 H8A 119.5 . . ?
C4 C9 C8 119.0(4) . . ?
C4 C9 H9A 120.5 . . ?
C8 C9 H9A 120.5 . . ?
C2 C10 H10A 109.5 . . ?
C2 C10 H10B 109.5 . . ?
H10A C10 H10B 109.5 . . ?
C2 C10 H10C 109.5 . . ?
H10A C10 H10C 109.5 . . ?
H10B C10 H10C 109.5 . . ?
N3 C11 C3 124.1(3) . . ?
N3 C11 H11A 117.9 . . ?
C3 C11 H11A 117.9 . . ?
N3 C12 C13 109.6(3) . . ?
N3 C12 H12A 109.8 . . ?
C13 C12 H12A 109.8 . . ?
N3 C12 H12B 109.8 . . ?
C13 C12 H12B 109.8 . . ?
H12A C12 H12B 108.2 . . ?
N4 C13 C12 109.3(3) . . ?
N4 C13 H13A 109.8 . . ?
C12 C13 H13A 109.8 . . ?
N4 C13 H13B 109.8 . . ?
C12 C13 H13B 109.8 . . ?
H13A C13 H13B 108.3 . . ?
N4 C14 C17 124.2(3) . . ?
N4 C14 H14A 117.9 . . ?
C17 C14 H14A 117.9 . . ?
O2 C15 N5 123.5(3) . . ?
O2 C15 C17 130.8(3) . . ?
N5 C15 C17 105.7(3) . . ?
N6 C16 C17 112.0(3) . . ?
N6 C16 C24 120.4(3) . . ?
C17 C16 C24 127.5(3) . . ?
C15 C17 C16 105.8(3) . . ?
C15 C17 C14 125.4(3) . . ?
C16 C17 C14 128.7(3) . . ?
C23 C18 C19 119.4(4) . . ?
C23 C18 N5 120.0(4) . . ?
C19 C18 N5 120.6(3) . . ?
C20 C19 C18 120.0(4) . . ?
C20 C19 H19A 120.0 . . ?
C18 C19 H19A 120.0 . . ?
C19 C20 C21 120.4(4) . . ?
C19 C20 H20A 119.8 . . ?
C21 C20 H20A 119.8 . . ?
C22 C21 C20 119.9(4) . . ?
C22 C21 H21A 120.1 . . ?
C20 C21 H21A 120.1 . . ?
C21 C22 C23 120.3(4) . . ?
C21 C22 H22A 119.8 . . ?
C23 C22 H22A 119.8 . . ?
C18 C23 C22 120.0(4) . . ?
C18 C23 H23A 120.0 . . ?
C22 C23 H23A 120.0 . . ?
C16 C24 H24A 109.5 . . ?
C16 C24 H24B 109.5 . . ?
H24A C24 H24B 109.5 . . ?
C16 C24 H24C 109.5 . . ?
H24A C24 H24C 109.5 . . ?
H24B C24 H24C 109.5 . . ?
O3 Dy2 O3 146.50(12) . 2_455 ?
O3 Dy2 O5 94.64(9) . 2_455 ?
O3 Dy2 O5 93.27(9) 2_455 2_455 ?
O3 Dy2 O5 93.27(9) . . ?
O3 Dy2 O5 94.65(9) 2_455 . ?
O5 Dy2 O5 152.29(12) 2_455 . ?
O3 Dy2 O4 74.38(9) . . ?
O3 Dy2 O4 78.32(9) 2_455 . ?
O5 Dy2 O4 138.91(8) 2_455 . ?
O5 Dy2 O4 68.79(8) . . ?
O3 Dy2 O4 78.32(9) . 2_455 ?
O3 Dy2 O4 74.38(9) 2_455 2_455 ?
O5 Dy2 O4 68.79(8) 2_455 2_455 ?
O5 Dy2 O4 138.91(8) . 2_455 ?
O4 Dy2 O4 70.21(12) . 2_455 ?
O3 Dy2 N9 139.64(9) . 2_455 ?
O3 Dy2 N9 73.79(9) 2_455 2_455 ?
O5 Dy2 N9 81.06(9) 2_455 2_455 ?
O5 Dy2 N9 75.77(9) . 2_455 ?
O4 Dy2 N9 132.33(9) . 2_455 ?
O4 Dy2 N9 134.19(9) 2_455 2_455 ?
O3 Dy2 N9 73.79(9) . . ?
O3 Dy2 N9 139.64(9) 2_455 . ?
O5 Dy2 N9 75.77(9) 2_455 . ?
O5 Dy2 N9 81.06(9) . . ?
O4 Dy2 N9 134.19(9) . . ?
O4 Dy2 N9 132.33(9) 2_455 . ?
N9 Dy2 N9 66.23(13) 2_455 . ?
C25 N7 N8 111.8(3) . . ?
C25 N7 C28 128.3(3) . . ?
N8 N7 C28 119.8(3) . . ?
C26 N8 N7 105.3(3) . . ?
C35 N9 C36 116.6(3) . . ?
C35 N9 Dy2 127.1(2) . . ?
C36 N9 Dy2 115.7(2) . . ?
C37 N10 C38 121.5(4) . . ?
C37 N10 C39 120.9(4) . . ?
C38 N10 C39 117.5(4) . . ?
C25 O3 Dy2 128.6(2) . . ?
C37 O4 Dy2 129.4(2) . . ?
Dy2 O5 H5B 114(3) . . ?
Dy2 O5 H5C 133(3) . . ?
H5B O5 H5C 111(2) . . ?
O3 C25 N7 124.3(3) . . ?
O3 C25 C27 130.2(3) . . ?
N7 C25 C27 105.5(3) . . ?
N8 C26 C27 111.8(3) . . ?
N8 C26 C34 120.4(3) . . ?
C27 C26 C34 127.7(3) . . ?
C25 C27 C35 123.7(3) . . ?
C25 C27 C26 105.6(3) . . ?
C35 C27 C26 130.3(3) . . ?
C29 C28 C33 119.4(4) . . ?
C29 C28 N7 119.9(4) . . ?
C33 C28 N7 120.6(4) . . ?
C28 C29 C30 120.3(5) . . ?
C28 C29 H29A 119.9 . . ?
C30 C29 H29A 119.9 . . ?
C31 C30 C29 120.2(4) . . ?
C31 C30 H30A 119.9 . . ?
C29 C30 H30A 119.9 . . ?
C30 C31 C32 119.8(5) . . ?
C30 C31 H31A 120.1 . . ?
C32 C31 H31A 120.1 . . ?
C31 C32 C33 120.3(5) . . ?
C31 C32 H32A 119.9 . . ?
C33 C32 H32A 119.9 . . ?
C28 C33 C32 120.0(4) . . ?
C28 C33 H33A 120.0 . . ?
C32 C33 H33A 120.0 . . ?
C26 C34 H34A 109.5 . . ?
C26 C34 H34B 109.5 . . ?
H34A C34 H34B 109.5 . . ?
C26 C34 H34C 109.5 . . ?
H34A C34 H34C 109.5 . . ?
H34B C34 H34C 109.5 . . ?
N9 C35 C27 123.5(3) . . ?
N9 C35 H35A 118.2 . . ?
C27 C35 H35A 118.2 . . ?
N9 C36 C36 108.7(2) . 2_455 ?
N9 C36 H36A 109.9 . . ?
C36 C36 H36A 109.9 2_455 . ?
N9 C36 H36B 109.9 . . ?
C36 C36 H36B 109.9 2_455 . ?
H36A C36 H36B 108.3 . . ?
O4 C37 N10 124.1(4) . . ?
O4 C37 H37A 117.9 . . ?
N10 C37 H37A 117.9 . . ?
N10 C38 H38A 109.5 . . ?
N10 C38 H38B 109.5 . . ?
H38A C38 H38B 109.5 . . ?
N10 C38 H38C 109.5 . . ?
H38A C38 H38C 109.5 . . ?
H38B C38 H38C 109.5 . . ?
N10 C39 H39A 109.5 . . ?
N10 C39 H39B 109.5 . . ?
H39A C39 H39B 109.5 . . ?
N10 C39 H39C 109.5 . . ?
H39A C39 H39C 109.5 . . ?
H39B C39 H39C 109.5 . . ?
C2S N1S C3S 117.2(8) . . ?
C2S N1S C1S 131.4(9) . . ?
C3S N1S C1S 110.9(9) . . ?
O1S C1S N1S 105(2) . . ?
O1S C1S H1SA 127.3 . . ?
N1S C1S H1SA 127.3 . . ?
N1S C2S H2SA 109.5 . . ?
N1S C2S H2SB 109.5 . . ?
H2SA C2S H2SB 109.5 . . ?
N1S C2S H2SC 109.5 . . ?
H2SA C2S H2SC 109.5 . . ?
H2SB C2S H2SC 109.5 . . ?
N1S C3S H3SA 109.5 . . ?
N1S C3S H3SB 109.5 . . ?
H3SA C3S H3SB 109.5 . . ?
N1S C3S H3SC 109.5 . . ?
H3SA C3S H3SC 109.5 . . ?
H3SB C3S H3SC 109.5 . . ?

loop_
_geom_bond_atom_site_label_1
_geom_bond_atom_site_label_2
_geom_bond_distance
_geom_bond_site_symmetry_2
_geom_bond_publ_flag
Dy1 O2 2.289(2) 2 ?
Dy1 O2 2.289(2) . ?
Dy1 O1 2.314(2) . ?
Dy1 O1 2.314(2) 2 ?
Dy1 N3 2.557(3) . ?
Dy1 N3 2.557(3) 2 ?
Dy1 N4 2.589(3) . ?
Dy1 N4 2.589(3) 2 ?
N1 C1 1.383(4) . ?
N1 N2 1.400(4) . ?
N1 C4 1.415(4) . ?
N2 C2 1.329(4) . ?
N3 C11 1.284(4) . ?
N3 C12 1.459(4) . ?
N4 C14 1.284(4) . ?
N4 C13 1.471(4) . ?
N5 C15 1.381(4) . ?
N5 N6 1.390(4) . ?
N5 C18 1.414(5) . ?
N6 C16 1.328(5) . ?
O1 C1 1.269(4) . ?
O2 C15 1.278(4) . ?
C1 C3 1.407(5) . ?
C2 C3 1.402(4) . ?
C2 C10 1.498(5) . ?
C3 C11 1.435(5) . ?
C4 C9 1.394(5) . ?
C4 C5 1.397(5) . ?
C5 C6 1.382(5) . ?
C5 H5A 0.9500 . ?
C6 C7 1.389(5) . ?
C6 H6A 0.9500 . ?
C7 C8 1.372(6) . ?
C7 H7A 0.9500 . ?
C8 C9 1.394(5) . ?
C8 H8A 0.9500 . ?
C9 H9A 0.9500 . ?
C10 H10A 0.9800 . ?
C10 H10B 0.9800 . ?
C10 H10C 0.9800 . ?
C11 H11A 0.9500 . ?
C12 C13 1.512(6) . ?
C12 H12A 0.9900 . ?
C12 H12B 0.9900 . ?
C13 H13A 0.9900 . ?
C13 H13B 0.9900 . ?
C14 C17 1.425(5) . ?
C14 H14A 0.9500 . ?
C15 C17 1.399(5) . ?
C16 C17 1.408(5) . ?
C16 C24 1.498(5) . ?
C18 C23 1.381(5) . ?
C18 C19 1.406(6) . ?
C19 C20 1.374(6) . ?
C19 H19A 0.9500 . ?
C20 C21 1.384(7) . ?
C20 H20A 0.9500 . ?
C21 C22 1.378(8) . ?
C21 H21A 0.9500 . ?
C22 C23 1.391(7) . ?
C22 H22A 0.9500 . ?
C23 H23A 0.9500 . ?
C24 H24A 0.9800 . ?
C24 H24B 0.9800 . ?
C24 H24C 0.9800 . ?
Dy2 O3 2.276(3) . ?
Dy2 O3 2.276(3) 2_455 ?
Dy2 O5 2.372(2) 2_455 ?
Dy2 O5 2.372(2) . ?
Dy2 O4 2.411(2) . ?
Dy2 O4 2.411(2) 2_455 ?
Dy2 N9 2.544(3) 2_455 ?
Dy2 N9 2.544(3) . ?
N7 C25 1.377(4) . ?
N7 N8 1.395(4) . ?
N7 C28 1.410(5) . ?
N8 C26 1.322(5) . ?
N9 C35 1.292(4) . ?
N9 C36 1.471(4) . ?
N10 C37 1.334(5) . ?
N10 C38 1.444(6) . ?
N10 C39 1.458(5) . ?
O3 C25 1.269(4) . ?
O4 C37 1.227(4) . ?
O5 H5B 0.815(10) . ?
O5 H5C 0.809(10) . ?
C25 C27 1.410(5) . ?
C26 C27 1.422(5) . ?
C26 C34 1.493(5) . ?
C27 C35 1.420(5) . ?
C28 C29 1.381(6) . ?
C28 C33 1.390(6) . ?
C29 C30 1.392(6) . ?
C29 H29A 0.9500 . ?
C30 C31 1.379(8) . ?
C30 H30A 0.9500 . ?
C31 C32 1.380(7) . ?
C31 H31A 0.9500 . ?
C32 C33 1.390(6) . ?
C32 H32A 0.9500 . ?
C33 H33A 0.9500 . ?
C34 H34A 0.9800 . ?
C34 H34B 0.9800 . ?
C34 H34C 0.9800 . ?
C35 H35A 0.9500 . ?
C36 C36 1.512(7) 2_455 ?
C36 H36A 0.9900 . ?
C36 H36B 0.9900 . ?
C37 H37A 0.9500 . ?
C38 H38A 0.9800 . ?
C38 H38B 0.9800 . ?
C38 H38C 0.9800 . ?
C39 H39A 0.9800 . ?
C39 H39B 0.9800 . ?
C39 H39C 0.9800 . ?
O1S C1S 0.992(14) . ?
N1S C2S 1.408(9) . ?
N1S C3S 1.449(11) . ?
N1S C1S 1.58(3) . ?
C1S H1SA 0.9500 . ?
C2S H2SA 0.9800 . ?
C2S H2SB 0.9800 . ?
C2S H2SC 0.9800 . ?
C3S H3SA 0.9800 . ?
C3S H3SB 0.9800 . ?
C3S H3SC 0.9800 . ?
O1W O1W 1.54(2) 3_676 ?
